data_4332066
loop_
_publ_author_name
'Cross, Warren B.'
'Anderson, James C.'
'Wilson, Claire'
'Blake, Alexander J.'

_publ_section_title
;
 Molybdenum Oxo&#x2212;Imido Aryloxide Complexes:&#x00A0; Oxo Analogues of
 Olefin Metathesis Catalysts
;
_journal_issue 11
_journal_name_full 'Inorganic Chemistry'
_journal_page_first 4556
_journal_page_last 4561
_journal_paper_doi 10.1021/ic0521269
_journal_volume 45
_journal_year 2006
_chemical_formula_moiety 'C25 H32 Mo N2 O3'
_chemical_formula_sum 'C25 H32 Mo N2 O3'
_chemical_formula_weight 504.47
_chemical_name_systematic
; 
 ? 
;
_space_group_IT_number 4
_symmetry_cell_setting monoclinic
_symmetry_space_group_name_Hall 'P 2yb'
_symmetry_space_group_name_H-M 'P 1 21 1'
_atom_sites_solution_hydrogens 'sp2 methyl H atoms from delta-F; others placed geometrically'
_atom_sites_solution_primary direct
_atom_sites_solution_secondary difmap
_audit_creation_method 'enCIFer editing of SHELXL97 CIF output'
_cell_angle_alpha 90.00
_cell_angle_beta 92.332(2)
_cell_angle_gamma 90.00
_cell_formula_units_Z 2
_cell_length_a 9.3920(12)
_cell_length_b 8.3861(12)
_cell_length_c 15.617(2)
_cell_measurement_reflns_used 6022
_cell_measurement_temperature 150(2)
_cell_measurement_theta_max 27.5
_cell_measurement_theta_min 2.5
_cell_volume 1229.0(3)
_computing_cell_refinement 'Bruker SAINT version 6.36a (Bruker, 2000)'
_computing_data_collection 'Bruker SMART version 5.625 (Bruker, 2001)'
_computing_data_reduction 'Bruker SAINT; Bruker SHELXTL (Bruker, 2001)'
_computing_molecular_graphics 'PLATON (Spek, 2003)'
_computing_publication_material 'enCIFer (Allen et al., 2004); PLATON'
_computing_structure_refinement 'SHELXL97 (Sheldrick, 1998)'
_computing_structure_solution 'SIR92 (Altomare et al., 1994)'
_diffrn_ambient_temperature 150(2)
_diffrn_measured_fraction_theta_full 0.985
_diffrn_measured_fraction_theta_max 0.983
_diffrn_measurement_device_type 'Bruker SMART APEX CCD area detector'
_diffrn_measurement_method omega
_diffrn_radiation_monochromator graphite
_diffrn_radiation_source 'sealed tube'
_diffrn_radiation_type MoK\a
_diffrn_radiation_wavelength 0.71073
_diffrn_reflns_av_R_equivalents 0.020
_diffrn_reflns_av_sigmaI/netI 0.022
_diffrn_reflns_limit_h_max 12
_diffrn_reflns_limit_h_min -9
_diffrn_reflns_limit_k_max 10
_diffrn_reflns_limit_k_min -10
_diffrn_reflns_limit_l_max 19
_diffrn_reflns_limit_l_min -19
_diffrn_reflns_number 7279
_diffrn_reflns_theta_full 27.50
_diffrn_reflns_theta_max 27.51
_diffrn_reflns_theta_min 2.17
_diffrn_standards_decay_% 0
_diffrn_standards_number 0
_exptl_absorpt_coefficient_mu 0.561
_exptl_absorpt_correction_T_max 0.689
_exptl_absorpt_correction_T_min 0.543
_exptl_absorpt_correction_type multi-scan
_exptl_absorpt_process_details '(Bruker SHELXTL; Bruker, 2001)'
_exptl_crystal_colour yellow
_exptl_crystal_density_diffrn 1.365
_exptl_crystal_density_method 'not measured'
_exptl_crystal_description tablet
_exptl_crystal_F_000 524
_exptl_crystal_size_max 0.43
_exptl_crystal_size_mid 0.36
_exptl_crystal_size_min 0.17
_refine_diff_density_max 1.090
_refine_diff_density_min -0.507
_refine_diff_density_rms 0.061
_refine_ls_abs_structure_details 'Flack H D (1983), Acta Cryst. A39, 876-881'
_refine_ls_abs_structure_Flack 0.25(3)
_refine_ls_extinction_method none
_refine_ls_goodness_of_fit_ref 1.07
_refine_ls_hydrogen_treatment 'rigid rotor; riding model'
_refine_ls_matrix_type full
_refine_ls_number_parameters 285
_refine_ls_number_reflns 4796
_refine_ls_number_restraints 1
_refine_ls_restrained_S_all 1.07
_refine_ls_R_factor_all 0.0250
_refine_ls_R_factor_gt 0.0245
_refine_ls_shift/su_max 0.001
_refine_ls_shift/su_mean 0.000
_refine_ls_structure_factor_coef Fsqd
_refine_ls_weighting_details 'calc w=1/[\s^2^(Fo^2^)+(0.042P)^2^] where P=(Fo^2^+2Fc^2^)/3'
_refine_ls_weighting_scheme calc
_refine_ls_wR_factor_gt 0.0613
_refine_ls_wR_factor_ref 0.0616
_reflns_number_gt 4709
_reflns_number_total 4796
_reflns_threshold_expression >2sigma(I)
_cod_data_source_file ic0521269sup1.cif
_cod_data_source_block mopynt
_cod_original_cell_volume 1229.0(5)
_cod_original_sg_symbol_H-M 'P 21'
_cod_database_code 4332066

loop_
_symmetry_equiv_pos_as_xyz
'x, y, z'
'-x, y+1/2, -z'

loop_
_atom_site_label
_atom_site_type_symbol
_atom_site_fract_x
_atom_site_fract_y
_atom_site_fract_z
_atom_site_U_iso_or_equiv
_atom_site_adp_type
_atom_site_occupancy
_atom_site_symmetry_multiplicity
_atom_site_calc_flag
_atom_site_refinement_flags
Mo Mo 0.716971(15) 0.87816(2) 0.714521(9) 0.01992(6) Uani 1 1 d .
O1 O 0.58866(16) 0.7939(2) 0.64793(10) 0.0266(4) Uani 1 1 d .
O2 O 0.64944(18) 0.9304(2) 0.82720(10) 0.0268(4) Uani 1 1 d .
O3 O 0.85437(16) 0.9974(2) 0.65023(10) 0.0225(3) Uani 1 1 d .
N1 N 0.82625(19) 0.7190(3) 0.74424(12) 0.0242(4) Uani 1 1 d .
N2 N 0.59471(19) 1.1265(2) 0.69050(12) 0.0220(4) Uani 1 1 d .
C1 C 0.8943(2) 0.5648(3) 0.75438(16) 0.0269(5) Uani 1 1 d .
C2 C 0.8303(3) 0.4839(3) 0.83222(18) 0.0363(6) Uani 1 1 d .
H2A H 0.7284 0.4652 0.8205 0.054 Uiso 1 1 calc R
H2B H 0.8432 0.5531 0.8825 0.054 Uiso 1 1 calc R
H2C H 0.8785 0.3819 0.8434 0.054 Uiso 1 1 calc R
C3 C 1.0541(3) 0.5898(4) 0.7697(2) 0.0435(7) Uani 1 1 d .
H3A H 1.0929 0.6429 0.7199 0.065 Uiso 1 1 calc R
H3B H 1.1009 0.4863 0.7785 0.065 Uiso 1 1 calc R
H3C H 1.0712 0.6563 0.8207 0.065 Uiso 1 1 calc R
C4 C 0.8610(3) 0.4691(4) 0.67359(17) 0.0404(7) Uani 1 1 d .
H4A H 0.9047 0.5207 0.6249 0.061 Uiso 1 1 calc R
H4B H 0.7575 0.4637 0.6630 0.061 Uiso 1 1 calc R
H4C H 0.8993 0.3610 0.6807 0.061 Uiso 1 1 calc R
C5 C 0.6539(3) 0.8414(3) 0.90018(15) 0.0268(6) Uani 1 1 d .
C6 C 0.7669(2) 0.8581(4) 0.96037(15) 0.0312(6) Uani 1 1 d .
C7 C 0.7673(3) 0.7678(4) 1.03436(18) 0.0409(7) Uani 1 1 d .
H7 H 0.8435 0.7783 1.0758 0.049 Uiso 1 1 calc R
C8 C 0.6572(3) 0.6619(4) 1.04858(18) 0.0453(7) Uani 1 1 d .
H8 H 0.6589 0.5988 1.0991 0.054 Uiso 1 1 calc R
C9 C 0.5455(3) 0.6488(4) 0.98919(19) 0.0416(7) Uani 1 1 d .
H9 H 0.4702 0.5766 0.9997 0.050 Uiso 1 1 calc R
C10 C 0.5400(3) 0.7382(3) 0.91445(16) 0.0301(5) Uani 1 1 d .
C11 C 0.4170(3) 0.7275(4) 0.85068(18) 0.0392(6) Uani 1 1 d .
H11A H 0.3496 0.6468 0.8695 0.059 Uiso 1 1 calc R
H11B H 0.4519 0.6975 0.7946 0.059 Uiso 1 1 calc R
H11C H 0.3692 0.8312 0.8462 0.059 Uiso 1 1 calc R
C12 C 0.8853(3) 0.9759(5) 0.9444(2) 0.0559(9) Uani 1 1 d .
H12A H 0.9504 0.9809 0.9949 0.084 Uiso 1 1 calc R
H12B H 0.8442 1.0817 0.9332 0.084 Uiso 1 1 calc R
H12C H 0.9378 0.9413 0.8947 0.084 Uiso 1 1 calc R
C13 C 0.9855(2) 0.9414(3) 0.62705(14) 0.0221(5) Uani 1 1 d .
C14 C 1.1066(2) 0.9866(3) 0.67609(14) 0.0240(5) Uani 1 1 d .
C15 C 1.2390(2) 0.9263(3) 0.65196(16) 0.0284(6) Uani 1 1 d .
H15 H 1.3232 0.9545 0.6843 0.034 Uiso 1 1 calc R
C16 C 1.2482(3) 0.8272(3) 0.58237(16) 0.0322(6) Uani 1 1 d .
H16 H 1.3381 0.7859 0.5677 0.039 Uiso 1 1 calc R
C17 C 1.1273(2) 0.7871(3) 0.53360(16) 0.0300(5) Uani 1 1 d .
H17 H 1.1351 0.7192 0.4853 0.036 Uiso 1 1 calc R
C18 C 0.9937(2) 0.8454(3) 0.55467(14) 0.0247(6) Uani 1 1 d .
C19 C 0.8627(3) 0.8065(4) 0.50018(17) 0.0335(6) Uani 1 1 d .
H19A H 0.7948 0.7484 0.5346 0.050 Uiso 1 1 calc R
H19B H 0.8891 0.7403 0.4516 0.050 Uiso 1 1 calc R
H19C H 0.8187 0.9055 0.4788 0.050 Uiso 1 1 calc R
C20 C 1.0983(3) 1.0927(4) 0.75290(17) 0.0339(6) Uani 1 1 d .
H20A H 1.0074 1.1501 0.7504 0.051 Uiso 1 1 calc R
H20B H 1.1770 1.1696 0.7534 0.051 Uiso 1 1 calc R
H20C H 1.1052 1.0279 0.8051 0.051 Uiso 1 1 calc R
C21 C 0.5385(3) 1.2152(3) 0.75232(16) 0.0282(5) Uani 1 1 d .
H21 H 0.5558 1.1844 0.8104 0.034 Uiso 1 1 calc R
C22 C 0.4565(3) 1.3488(3) 0.73522(18) 0.0366(7) Uani 1 1 d .
H22 H 0.4187 1.4081 0.7809 0.044 Uiso 1 1 calc R
C23 C 0.4298(3) 1.3961(4) 0.65127(17) 0.0371(6) Uani 1 1 d .
H23 H 0.3744 1.4883 0.6379 0.045 Uiso 1 1 calc R
C24 C 0.4873(3) 1.3037(4) 0.58680(17) 0.0351(6) Uani 1 1 d .
H24 H 0.4706 1.3311 0.5282 0.042 Uiso 1 1 calc R
C25 C 0.5682(3) 1.1727(3) 0.60920(16) 0.0295(5) Uani 1 1 d .
H25 H 0.6074 1.1115 0.5647 0.035 Uiso 1 1 calc R

loop_
_atom_site_aniso_label
_atom_site_aniso_U_11
_atom_site_aniso_U_22
_atom_site_aniso_U_33
_atom_site_aniso_U_23
_atom_site_aniso_U_13
_atom_site_aniso_U_12
Mo 0.01604(8) 0.02246(9) 0.02123(8) 0.00087(10) 0.00035(5) 0.00045(9)
O1 0.0184(8) 0.0324(10) 0.0286(9) -0.0036(7) -0.0032(6) 0.0000(7)
O2 0.0325(9) 0.0269(9) 0.0212(8) 0.0023(6) 0.0043(6) 0.0042(6)
O3 0.0158(7) 0.0250(9) 0.0268(8) 0.0021(7) 0.0026(6) 0.0016(6)
N1 0.0190(9) 0.0271(11) 0.0266(10) 0.0027(8) 0.0023(7) -0.0004(8)
N2 0.0150(9) 0.0257(11) 0.0253(9) 0.0031(8) 0.0015(7) 0.0013(7)
C1 0.0227(12) 0.0220(13) 0.0357(13) 0.0038(10) 0.0004(9) 0.0000(9)
C2 0.0392(15) 0.0294(15) 0.0403(14) 0.0085(12) 0.0017(11) 0.0029(11)
C3 0.0210(14) 0.0403(18) 0.069(2) 0.0083(16) -0.0071(13) 0.0012(12)
C4 0.0504(17) 0.0327(16) 0.0380(14) -0.0054(12) 0.0011(12) 0.0058(13)
C5 0.0273(11) 0.0275(17) 0.0260(11) 0.0005(9) 0.0072(8) 0.0034(8)
C6 0.0299(11) 0.0364(19) 0.0274(10) 0.0016(12) 0.0016(8) -0.0009(12)
C7 0.0355(15) 0.058(2) 0.0291(13) 0.0056(13) -0.0005(11) 0.0009(13)
C8 0.0514(18) 0.052(2) 0.0326(14) 0.0193(14) 0.0057(12) 0.0015(14)
C9 0.0415(16) 0.0414(17) 0.0428(15) 0.0122(14) 0.0138(12) -0.0036(12)
C10 0.0284(13) 0.0313(15) 0.0309(13) 0.0018(11) 0.0043(10) 0.0018(10)
C11 0.0292(14) 0.0436(17) 0.0447(16) -0.0024(13) -0.0004(11) -0.0031(12)
C12 0.0493(19) 0.073(3) 0.0445(17) 0.0071(17) -0.0074(14) -0.0254(17)
C13 0.0174(10) 0.0242(11) 0.0249(11) 0.0049(9) 0.0031(8) 0.0013(8)
C14 0.0192(11) 0.0271(13) 0.0259(11) 0.0050(10) 0.0011(8) -0.0021(9)
C15 0.0175(10) 0.0350(16) 0.0326(12) 0.0060(9) 0.0003(9) -0.0012(8)
C16 0.0182(11) 0.0419(16) 0.0371(13) 0.0050(10) 0.0082(9) 0.0061(9)
C17 0.0256(12) 0.0379(16) 0.0269(12) -0.0030(11) 0.0062(9) 0.0037(10)
C18 0.0199(10) 0.0288(18) 0.0256(10) 0.0003(9) 0.0010(8) 0.0017(8)
C19 0.0262(13) 0.0450(16) 0.0290(13) -0.0080(11) -0.0031(10) -0.0003(11)
C20 0.0244(13) 0.0391(17) 0.0382(14) -0.0066(12) 0.0001(10) -0.0027(11)
C21 0.0285(12) 0.0259(13) 0.0304(12) -0.0021(10) 0.0020(9) 0.0015(10)
C22 0.0350(13) 0.031(2) 0.0439(13) -0.0039(11) 0.0052(10) 0.0072(10)
C23 0.0298(11) 0.0283(17) 0.0532(14) 0.0014(15) 0.0007(10) 0.0067(12)
C24 0.0272(13) 0.0434(16) 0.0347(13) 0.0124(12) 0.0001(10) 0.0070(11)
C25 0.0226(12) 0.0363(15) 0.0299(12) 0.0031(11) 0.0036(9) 0.0037(10)

loop_
_atom_type_symbol
_atom_type_description
_atom_type_scat_dispersion_real
_atom_type_scat_dispersion_imag
_atom_type_scat_source
C C 0.0033 0.0016 'International Tables Vol C Tables 4.2.6.8 and 6.1.1.4'
H H 0.0000 0.0000 'International Tables Vol C Tables 4.2.6.8 and 6.1.1.4'
N N 0.0061 0.0033 'International Tables Vol C Tables 4.2.6.8 and 6.1.1.4'
O O 0.0106 0.0060 'International Tables Vol C Tables 4.2.6.8 and 6.1.1.4'
Mo Mo -1.6832 0.6857 'International Tables Vol C Tables 4.2.6.8 and 6.1.1.4'

loop_
_geom_angle_atom_site_label_1
_geom_angle_atom_site_label_2
_geom_angle_atom_site_label_3
_geom_angle
O1 Mo N1 103.83(9)
O1 Mo O3 111.36(8)
N1 Mo O3 97.82(8)
O1 Mo O2 113.28(8)
N1 Mo O2 98.18(8)
O3 Mo O2 126.83(7)
O1 Mo N2 86.72(8)
N1 Mo N2 169.45(8)
O3 Mo N2 78.25(6)
O2 Mo N2 76.97(7)
C5 O2 Mo 129.37(15)
C13 O3 Mo 125.36(15)
C1 N1 Mo 165.82(18)
C25 N2 C21 117.2(2)
C25 N2 Mo 117.88(17)
C21 N2 Mo 124.56(16)
N1 C1 C4 107.9(2)
N1 C1 C3 108.8(2)
C4 C1 C3 111.8(2)
N1 C1 C2 107.2(2)
C4 C1 C2 110.5(2)
C3 C1 C2 110.5(2)
C1 C2 H2A 109.5
C1 C2 H2B 109.5
H2A C2 H2B 109.5
C1 C2 H2C 109.5
H2A C2 H2C 109.5
H2B C2 H2C 109.5
C1 C3 H3A 109.5
C1 C3 H3B 109.5
H3A C3 H3B 109.5
C1 C3 H3C 109.5
H3A C3 H3C 109.5
H3B C3 H3C 109.5
C1 C4 H4A 109.5
C1 C4 H4B 109.5
H4A C4 H4B 109.5
C1 C4 H4C 109.5
H4A C4 H4C 109.5
H4B C4 H4C 109.5
O2 C5 C6 120.4(2)
O2 C5 C10 118.3(2)
C6 C5 C10 121.3(2)
C7 C6 C5 119.0(3)
C7 C6 C12 121.2(2)
C5 C6 C12 119.8(2)
C6 C7 C8 120.5(3)
C6 C7 H7 119.7
C8 C7 H7 119.7
C9 C8 C7 119.7(3)
C9 C8 H8 120.1
C7 C8 H8 120.1
C8 C9 C10 121.7(3)
C8 C9 H9 119.2
C10 C9 H9 119.2
C9 C10 C5 117.8(2)
C9 C10 C11 121.9(3)
C5 C10 C11 120.3(2)
C10 C11 H11A 109.5
C10 C11 H11B 109.5
H11A C11 H11B 109.5
C10 C11 H11C 109.5
H11A C11 H11C 109.5
H11B C11 H11C 109.5
C6 C12 H12A 109.5
C6 C12 H12B 109.5
H12A C12 H12B 109.5
C6 C12 H12C 109.5
H12A C12 H12C 109.5
H12B C12 H12C 109.5
O3 C13 C18 119.2(2)
O3 C13 C14 118.6(2)
C18 C13 C14 122.1(2)
C13 C14 C15 117.6(2)
C13 C14 C20 122.2(2)
C15 C14 C20 120.2(2)
C16 C15 C14 120.9(2)
C16 C15 H15 119.6
C14 C15 H15 119.6
C15 C16 C17 120.4(2)
C15 C16 H16 119.8
C17 C16 H16 119.8
C16 C17 C18 120.7(2)
C16 C17 H17 119.7
C18 C17 H17 119.7
C13 C18 C17 118.2(2)
C13 C18 C19 121.0(2)
C17 C18 C19 120.9(2)
C18 C19 H19A 109.5
C18 C19 H19B 109.5
H19A C19 H19B 109.5
C18 C19 H19C 109.5
H19A C19 H19C 109.5
H19B C19 H19C 109.5
C14 C20 H20A 109.5
C14 C20 H20B 109.5
H20A C20 H20B 109.5
C14 C20 H20C 109.5
H20A C20 H20C 109.5
H20B C20 H20C 109.5
N2 C21 C22 122.9(2)
N2 C21 H21 118.6
C22 C21 H21 118.6
C21 C22 C23 119.7(3)
C21 C22 H22 120.2
C23 C22 H22 120.2
C22 C23 C24 117.6(3)
C22 C23 H23 121.2
C24 C23 H23 121.2
C25 C24 C23 119.1(2)
C25 C24 H24 120.4
C23 C24 H24 120.4
N2 C25 C24 123.5(2)
N2 C25 H25 118.3
C24 C25 H25 118.3

loop_
_geom_bond_atom_site_label_1
_geom_bond_atom_site_label_2
_geom_bond_distance
Mo O1 1.7120(16)
Mo O2 1.9445(16)
Mo O3 1.9439(16)
Mo N1 1.736(2)
Mo N2 2.401(2)
O2 C5 1.361(3)
O3 C13 1.380(3)
N1 C1 1.448(3)
N2 C25 1.341(3)
N2 C21 1.344(3)
C1 C4 1.517(4)
C1 C3 1.525(3)
C1 C2 1.536(4)
C2 H2A 0.9800
C2 H2B 0.9800
C2 H2C 0.9800
C3 H3A 0.9800
C3 H3B 0.9800
C3 H3C 0.9800
C4 H4A 0.9800
C4 H4B 0.9800
C4 H4C 0.9800
C5 C6 1.396(3)
C5 C10 1.400(4)
C6 C7 1.381(4)
C6 C12 1.516(4)
C7 C8 1.388(4)
C7 H7 0.9500
C8 C9 1.376(4)
C8 H8 0.9500
C9 C10 1.387(4)
C9 H9 0.9500
C10 C11 1.497(4)
C11 H11A 0.9800
C11 H11B 0.9800
C11 H11C 0.9800
C12 H12A 0.9800
C12 H12B 0.9800
C12 H12C 0.9800
C13 C18 1.392(3)
C13 C14 1.397(3)
C14 C15 1.408(3)
C14 C20 1.498(4)
C15 C16 1.374(4)
C15 H15 0.9500
C16 C17 1.382(3)
C16 H16 0.9500
C17 C18 1.399(3)
C17 H17 0.9500
C18 C19 1.503(3)
C19 H19A 0.9800
C19 H19B 0.9800
C19 H19C 0.9800
C20 H20A 0.9800
C20 H20B 0.9800
C20 H20C 0.9800
C21 C22 1.380(4)
C21 H21 0.9500
C22 C23 1.383(4)
C22 H22 0.9500
C23 C24 1.396(4)
C23 H23 0.9500
C24 C25 1.373(4)
C24 H24 0.9500
C25 H25 0.9500
